data_9015731
loop_
_publ_author_name
'Vanpeteghem, C. B.'
'Angel, R. J.'
'Zhao, J.'
'Ross, N. L.'
'Redhammer, G. J.'
'Seifert, F.'

_publ_section_title
;
 The effect of oxygen vacancies and aluminium substitution on the
 high-pressure properties of brownmillerite-structured Ca2Fe2-xAlxO5
 Note: x = 0.55
 Note: P = 6.27 GPa
;
_journal_name_full 'Physics and Chemistry of Minerals'
_journal_page_first 493
_journal_page_last 504
_journal_paper_doi 10.1007/s00269-008-0244-4
_journal_volume 35
_journal_year 2008
_chemical_compound_source Synthetic
_chemical_formula_sum 'Al0.55 Ca2 Fe1.45 O5'
_chemical_name_mineral Brownmillerite
_space_group_IT_number 46
_symmetry_space_group_name_Hall 'I -2b 2'
_symmetry_space_group_name_H-M 'I 2 m b'
_cell_angle_alpha 90
_cell_angle_beta 90
_cell_angle_gamma 90
_cell_length_a 5.303
_cell_length_b 14.3778
_cell_length_c 5.5290
_cell_formula_units_Z 4
_cell_volume 421.561
_database_code_amcsd 0017775
_exptl_crystal_density_diffrn 4.033
_cod_original_formula_sum 'Ca2 (Fe1.45 Al.55) O5'
_cod_database_code 9015731

loop_
_space_group_symop_operation_xyz
x,y,z
1/2+x,1/2+y,1/2+z
x,1/2+y,-z
1/2+x,+y,1/2-z
x,1/2-y,z
1/2+x,-y,1/2+z
x,-y,-z
1/2+x,1/2-y,1/2-z

loop_
_atom_site_label
_atom_site_fract_x
_atom_site_fract_y
_atom_site_fract_z
_atom_site_occupancy
_atom_site_U_iso_or_equiv
Ca 0.49200 0.10850 0.02560 1.00000 0.00912
FeM 0.00000 0.00000 0.00000 0.87000 0.00760
AlM 0.00000 0.00000 0.00000 0.13000 0.00760
FeT 0.95200 0.25000 0.93090 0.58000 0.00735
AlT 0.95200 0.25000 0.93090 0.42000 0.00735
O1 0.24700 0.98480 0.25800 1.00000 0.00887
O2 0.02500 0.14300 0.07200 1.00000 0.01140
O3 0.60900 0.25000 0.86900 1.00000 0.01013

loop_
_cod_related_entry_id
_cod_related_entry_database
_cod_related_entry_code
1 AMCSD 0017775
